data_2011489
loop_
_publ_author_name
'Clegg, William'
'Teat, Simon J.'

_publ_section_title
;
Tetracycline hydrochloride: a synchrotron micro-crystal study
;
_journal_issue 11
_journal_name_full 'Acta Crystallographica Section C'
_journal_page_first 1343
_journal_page_last 1345
_journal_paper_doi 10.1107/S0108270100010349
_journal_volume 56
_journal_year 2000
_chemical_formula_moiety 'C22 H25 N2 O8 + , Cl -'
_chemical_formula_sum 'C22 H25 Cl N2 O8'
_chemical_formula_weight 480.89
_chemical_name_common 'tetracycline hydrochloride'
_chemical_name_systematic
;\
[(4S,4aS,5aS,6R,12aS)-2-aminohydroxymethylene-1,2,3,4,4a,5,5a,6,11,12a-\
decahydro-6,10,12,12a-tetrahydroxy-6-methyl-1,3,11-trioxonaphthacen-4-yl]\
dimethylammonium chloride
;
_space_group_IT_number 19
_symmetry_cell_setting orthorhombic
_symmetry_space_group_name_Hall 'P 2ac 2ab'
_symmetry_space_group_name_H-M 'P 21 21 21'
_cell_angle_alpha 90
_cell_angle_beta 90
_cell_angle_gamma 90
_cell_formula_units_Z 4
_cell_length_a 10.9300(9)
_cell_length_b 12.7162(11)
_cell_length_c 15.7085(13)
_cell_measurement_reflns_used 6452
_cell_measurement_temperature 150(2)
_cell_measurement_theta_max 29.20
_cell_measurement_theta_min 2.51
_cell_volume 2183.3(3)
_computing_cell_refinement 'local programs'
_computing_data_collection 'SMART (Bruker, 1998)'
_computing_data_reduction 'SAINT (Bruker, 1998)'
_computing_molecular_graphics SHELXTL
_computing_publication_material 'SHELXTL and local programs'
_computing_structure_refinement SHELXTL
_computing_structure_solution 'SHELXTL (Sheldrick, 1995)'
_diffrn_ambient_temperature 150(2)
_diffrn_detector_area_resol_mean 8.192
_diffrn_measured_fraction_theta_full .915
_diffrn_measured_fraction_theta_max .807
_diffrn_measurement_device_type
;
Bruker SMART CCD diffractometer with Oxford Cryosystems open-flow cryostat
(Cosier & Glazer, 1986)
;
_diffrn_measurement_method '\w rotation with narrow frames'
_diffrn_radiation_monochromator 'Silicon 111'
_diffrn_radiation_source 'Daresbury SRS station 9.8'
_diffrn_radiation_type synchrotron
_diffrn_radiation_wavelength .6883
_diffrn_reflns_av_R_equivalents .047
_diffrn_reflns_av_sigmaI/netI .079
_diffrn_reflns_limit_h_max 8
_diffrn_reflns_limit_h_min -14
_diffrn_reflns_limit_k_max 17
_diffrn_reflns_limit_k_min -17
_diffrn_reflns_limit_l_max 4
_diffrn_reflns_limit_l_min -21
_diffrn_reflns_number 8955
_diffrn_reflns_theta_full 25
_diffrn_reflns_theta_max 29.26
_diffrn_reflns_theta_min 2.20
_diffrn_standards_decay_% 15
_diffrn_standards_number 0
_exptl_absorpt_coefficient_mu .228
_exptl_absorpt_correction_type none
_exptl_crystal_colour yellow
_exptl_crystal_density_diffrn 1.463
_exptl_crystal_density_method 'not measured'
_exptl_crystal_description prism
_exptl_crystal_F_000 1008
_exptl_crystal_size_max .04
_exptl_crystal_size_mid .03
_exptl_crystal_size_min .02
_refine_diff_density_max .57
_refine_diff_density_min -.24
_refine_ls_abs_structure_details 'Flack (1983); 1958 Friedel pairs'
_refine_ls_abs_structure_Flack .02(8)
_refine_ls_extinction_coef .0038(12)
_refine_ls_extinction_method 'SHELXTL (Sheldrick, 1995)'
_refine_ls_goodness_of_fit_ref .969
_refine_ls_hydrogen_treatment refall
_refine_ls_matrix_type full
_refine_ls_number_parameters 399
_refine_ls_number_reflns 4915
_refine_ls_number_restraints 0
_refine_ls_restrained_S_all .969
_refine_ls_R_factor_all .063
_refine_ls_R_factor_gt .050
_refine_ls_shift/su_max .001
_refine_ls_shift/su_mean .000
_refine_ls_structure_factor_coef Fsqd
_refine_ls_weighting_details 'w = 1/[\s^2^(Fo^2^)+(0.0579P)^2^] where P=(Fo^2^+2Fc^2^)/3'
_refine_ls_weighting_scheme calc
_refine_ls_wR_factor_ref .116
_reflns_number_gt 3937
_reflns_number_total 4915
_reflns_threshold_expression I>2\s(I)
_cod_data_source_file bm1422Isup1.cif
_cod_data_source_block I
_cod_database_code 2011489
_cod_database_fobs_code 2011489

loop_
_symmetry_equiv_pos_as_xyz
'x, y, z'
'-x+1/2, -y, z+1/2'
'-x, y+1/2, -z+1/2'
'x+1/2, -y+1/2, -z'

loop_
_atom_site_label
_atom_site_fract_x
_atom_site_fract_y
_atom_site_fract_z
_atom_site_U_iso_or_equiv
_atom_site_adp_type
_atom_site_calc_flag
_atom_site_refinement_flags
_atom_site_occupancy
_atom_site_disorder_assembly
_atom_site_disorder_group
_atom_site_type_symbol
Cl1 .92963(7) .41939(6) -.00197(4) .01949(17) Uani d . 1 . . Cl
O1 .0086(3) .3656(3) .43967(14) .0392(7) Uani d . 1 . . O
H1 .039(4) .433(4) .435(2) .047(13) Uiso d . 1 . . H
O6 .1453(2) .46012(16) .12979(12) .0194(5) Uani d . 1 . . O
H6 .086(4) .449(3) .088(2) .045(12) Uiso d . 1 . . H
O11 .7514(2) .64335(19) .07408(14) .0268(5) Uani d . 1 . . O
O13 .3634(2) .71743(18) .18883(13) .0250(5) Uani d . 1 . . O
O14 .5800(2) .60174(18) .29547(12) .0212(5) Uani d . 1 . . O
H14 .565(4) .614(3) .338(2) .033(11) Uiso d . 1 . . H
O15 .3506(2) .60822(17) .35612(12) .0198(5) Uani d . 1 . . O
H15 .283(4) .580(4) .385(2) .045(12) Uiso d . 1 . . H
O17 .1647(2) .50211(18) .38835(12) .0234(5) Uani d . 1 . . O
O19 .6623(3) .81863(18) .04211(13) .0269(6) Uani d . 1 . . O
H19 .734(5) .757(4) .055(3) .061(14) Uiso d . 1 . . H
N10 .7465(3) .4488(2) .14281(16) .0193(6) Uani d . 1 . . N
H10 .793(4) .464(3) .100(2) .035(11) Uiso d . 1 . . H
N19 .4694(3) .8551(2) .08138(17) .0288(7) Uani d . 1 . . N
H19A .475(4) .921(3) .058(2) .034(10) Uiso d . 1 . . H
H19B .408(4) .833(4) .112(2) .049(14) Uiso d . 1 . . H
C1 .0207(3) .3204(3) .36224(18) .0272(8) Uani d . 1 . . C
C2 -.0525(4) .2345(3) .3435(2) .0314(9) Uani d . 1 . . C
H2 -.111(3) .211(3) .388(2) .026(9) Uiso d . 1 . . H
C3 -.0436(4) .1888(3) .2657(2) .0302(8) Uani d . 1 . . C
H3 -.084(4) .134(3) .253(2) .040(12) Uiso d . 1 . . H
C4 .0378(3) .2253(3) .2036(2) .0240(7) Uani d . 1 . . C
H4 .038(3) .189(3) .148(2) .028(9) Uiso d . 1 . . H
C5 .1113(3) .3105(2) .22057(18) .0183(7) Uani d . 1 . . C
C6 .1962(3) .3609(2) .15436(17) .0178(7) Uani d . 1 . . C
C7 .3178(3) .3872(2) .19906(16) .0145(6) Uani d . 1 . . C
H7 .337(4) .318(3) .222(2) .028(9) Uiso d . 1 . . H
C8 .4148(3) .4314(2) .13903(16) .0170(6) Uani d . 1 . . C
H8A .378(4) .486(3) .107(2) .035(10) Uiso d . 1 . . H
H8B .444(3) .378(3) .1001(19) .025(9) Uiso d . 1 . . H
C9 .5241(3) .4766(2) .18811(16) .0141(6) Uani d . 1 . . C
H9 .554(3) .423(3) .2292(18) .020(8) Uiso d . 1 . . H
C10 .6283(3) .5041(2) .12622(17) .0156(6) Uani d . 1 . . C
H10A .615(3) .482(2) .0715(17) .007(7) Uiso d . 1 . . H
C11 .6526(3) .6204(2) .11090(16) .0180(6) Uani d . 1 . . C
C12 .5579(3) .6923(2) .12673(16) .0170(6) Uani d . 1 . . C
C13 .4588(3) .6663(2) .18199(15) .0171(7) Uani d . 1 . . C
C14 .4828(3) .5705(2) .24083(15) .0150(6) Uani d . 1 . . C
C15 .3690(3) .5439(2) .29061(15) .0158(6) Uani d . 1 . . C
C16 .2940(3) .4624(2) .27178(16) .0149(6) Uani d . 1 . . C
C17 .1867(3) .4446(2) .32353(16) .0184(7) Uani d . 1 . . C
C18 .1060(3) .3578(3) .30253(17) .0187(7) Uani d . 1 . . C
C19 .5622(3) .7911(2) .08265(16) .0204(7) Uani d . 1 . . C
C20 .2161(4) .2919(3) .0769(2) .0246(8) Uani d . 1 . . C
H20A .135(3) .284(3) .0479(18) .015(8) Uiso d . 1 . . H
H20B .245(4) .225(4) .090(2) .038(11) Uiso d . 1 . . H
H20C .259(3) .329(3) .034(2) .025(9) Uiso d . 1 . . H
C21 .7318(4) .3324(3) .1384(2) .0259(8) Uani d . 1 . . C
H21A .688(4) .311(3) .184(2) .041(11) Uiso d . 1 . . H
H21B .810(4) .303(3) .1312(19) .019(9) Uiso d . 1 . . H
H21C .698(3) .321(3) .085(2) .028(10) Uiso d . 1 . . H
C22 .8096(4) .4811(3) .2228(2) .0308(9) Uani d . 1 . . C
H22A .820(3) .559(3) .223(2) .028(9) Uiso d . 1 . . H
H22B .885(4) .458(4) .222(2) .039(12) Uiso d . 1 . . H
H22C .761(4) .457(3) .269(2) .030(10) Uiso d . 1 . . H

loop_
_atom_site_aniso_label
_atom_site_aniso_U_11
_atom_site_aniso_U_22
_atom_site_aniso_U_33
_atom_site_aniso_U_12
_atom_site_aniso_U_13
_atom_site_aniso_U_23
Cl1 .0148(4) .0225(3) .0212(3) -.0031(3) .0017(3) .0011(3)
O1 .0359(18) .0553(19) .0265(11) -.0166(16) .0098(10) .0003(11)
O6 .0161(13) .0172(11) .0248(10) .0042(11) -.0052(9) .0008(8)
O11 .0167(14) .0226(12) .0412(11) -.0041(11) .0086(10) .0072(10)
O13 .0229(15) .0233(12) .0288(10) .0096(12) .0041(9) .0014(9)
O14 .0140(13) .0322(13) .0174(9) -.0055(11) -.0032(8) -.0005(8)
O15 .0154(13) .0240(12) .0200(9) .0000(11) .0013(8) -.0047(8)
O17 .0180(13) .0292(12) .0229(9) .0002(12) .0037(8) -.0026(9)
O19 .0310(16) .0199(12) .0297(11) -.0075(13) -.0002(10) .0052(9)
N10 .0132(15) .0194(13) .0254(11) -.0001(12) .0046(10) .0042(10)
N19 .038(2) .0166(14) .0319(14) .0056(15) -.0021(13) .0069(11)
C1 .020(2) .0351(19) .0262(14) -.0004(17) .0011(13) .0090(13)
C2 .017(2) .041(2) .0364(16) -.0087(19) -.0011(14) .0125(15)
C3 .017(2) .0267(19) .0466(18) -.0080(19) -.0042(14) .0057(15)
C4 .013(2) .0218(17) .0373(16) .0003(15) -.0020(13) -.0007(13)
C5 .0084(18) .0178(15) .0287(13) .0039(14) -.0015(11) .0034(11)
C6 .0169(18) .0154(14) .0211(12) .0025(14) -.0004(11) -.0015(10)
C7 .0061(16) .0135(14) .0237(12) .0009(13) .0003(10) -.0006(10)
C8 .0124(17) .0177(15) .0209(11) .0008(15) .0022(11) -.0034(11)
C9 .0079(16) .0132(14) .0211(11) .0007(13) .0011(10) .0015(10)
C10 .0074(16) .0173(15) .0220(12) .0014(14) -.0008(10) .0011(11)
C11 .0153(18) .0184(15) .0202(12) -.0003(15) -.0013(11) .0031(11)
C12 .0172(18) .0133(13) .0206(12) -.0003(15) -.0011(11) .0006(9)
C13 .018(2) .0167(14) .0161(11) .0002(15) -.0013(11) -.0034(10)
C14 .0119(16) .0151(14) .0181(11) -.0015(14) -.0024(10) -.0005(10)
C15 .0135(17) .0170(15) .0170(11) .0046(14) -.0036(10) .0015(10)
C16 .0123(17) .0153(14) .0172(11) .0040(14) -.0009(10) .0024(10)
C17 .0151(18) .0210(16) .0190(12) .0052(15) -.0009(10) .0038(10)
C18 .0111(18) .0209(16) .0240(13) .0031(14) -.0007(11) .0045(11)
C19 .026(2) .0143(14) .0209(12) -.0055(17) -.0036(12) .0000(10)
C20 .019(2) .0250(19) .0299(15) -.0014(18) .0012(13) -.0109(13)
C21 .024(2) .0177(17) .0366(17) .0050(17) .0117(15) .0046(13)
C22 .017(2) .038(2) .0367(18) .002(2) -.0056(15) .0019(15)

loop_
_atom_type_symbol
_atom_type_description
_atom_type_scat_dispersion_real
_atom_type_scat_dispersion_imag
_atom_type_scat_source
C C .0033 .0016 'International Tables Vol C Tables 4.2.6.8 and 6.1.1.4'
H H .0000 .0000 'International Tables Vol C Tables 4.2.6.8 and 6.1.1.4'
N N .0061 .0033 'International Tables Vol C Tables 4.2.6.8 and 6.1.1.4'
O O .0106 .0060 'International Tables Vol C Tables 4.2.6.8 and 6.1.1.4'
Cl Cl .1484 .1585 'International Tables Vol C Tables 4.2.6.8 and 6.1.1.4'

loop_
_geom_angle_atom_site_label_1
_geom_angle_atom_site_label_2
_geom_angle_atom_site_label_3
_geom_angle_site_symmetry_1
_geom_angle_site_symmetry_3
_geom_angle
_geom_angle_publ_flag
C1 O1 H1 . . 107(2) ?
C6 O6 H6 . . 109(3) ?
C14 O14 H14 . . 117(4) ?
C15 O15 H15 . . 105(3) ?
C19 O19 H19 . . 108(2) ?
C21 N10 C22 . . 111.3(3) ?
C21 N10 C10 . . 111.5(3) ?
C22 N10 C10 . . 114.7(3) ?
C21 N10 H10 . . 104(3) ?
C22 N10 H10 . . 109(3) ?
C10 N10 H10 . . 105(3) ?
C19 N19 H19A . . 121(3) ?
C19 N19 H19B . . 113(3) ?
H19A N19 H19B . . 125(4) ?
O1 C1 C2 . . 118.0(3) ?
O1 C1 C18 . . 121.4(3) ?
C2 C1 C18 . . 120.5(3) ?
C3 C2 C1 . . 119.2(3) ?
C3 C2 H2 . . 123(2) ?
C1 C2 H2 . . 117(2) ?
C2 C3 C4 . . 122.1(4) ?
C2 C3 H3 . . 122(3) ?
C4 C3 H3 . . 116(3) ?
C5 C4 C3 . . 119.9(3) ?
C5 C4 H4 . . 123(2) ?
C3 C4 H4 . . 117(2) ?
C4 C5 C18 . . 119.0(3) ?
C4 C5 C6 . . 123.4(3) ?
C18 C5 C6 . . 117.5(3) ?
O6 C6 C20 . . 110.4(2) ?
O6 C6 C5 . . 108.4(3) ?
C20 C6 C5 . . 112.9(3) ?
O6 C6 C7 . . 105.5(2) ?
C20 C6 C7 . . 111.6(3) ?
C5 C6 C7 . . 107.7(2) ?
C16 C7 C8 . . 110.7(2) ?
C16 C7 C6 . . 109.5(2) ?
C8 C7 C6 . . 113.4(2) ?
C16 C7 H7 . . 109(2) ?
C8 C7 H7 . . 114(2) ?
C6 C7 H7 . . 99(2) ?
C7 C8 C9 . . 111.6(2) ?
C7 C8 H8A . . 108(2) ?
C9 C8 H8A . . 109(2) ?
C7 C8 H8B . . 111(2) ?
C9 C8 H8B . . 109(2) ?
H8A C8 H8B . . 109(3) ?
C14 C9 C8 . . 109.7(2) ?
C14 C9 C10 . . 112.6(2) ?
C8 C9 C10 . . 110.2(2) ?
C14 C9 H9 . . 106.5(18) ?
C8 C9 H9 . . 109(2) ?
C10 C9 H9 . . 109.1(19) ?
N10 C10 C11 . . 109.5(3) ?
N10 C10 C9 . . 115.0(2) ?
C11 C10 C9 . . 116.8(3) ?
N10 C10 H10A . . 99.4(19) ?
C11 C10 H10A . . 100.0(19) ?
C9 C10 H10A . . 113.8(19) ?
O11 C11 C12 . . 124.2(3) yes
O11 C11 C10 . . 116.6(3) ?
C12 C11 C10 . . 118.5(3) ?
C11 C12 C13 . . 121.1(3) yes
C11 C12 C19 . . 117.5(3) yes
C13 C12 C19 . . 121.4(3) yes
O13 C13 C12 . . 124.9(3) ?
O13 C13 C14 . . 120.3(3) ?
C12 C13 C14 . . 114.6(3) ?
O14 C14 C15 . . 111.5(2) ?
O14 C14 C9 . . 109.0(2) ?
C15 C14 C9 . . 110.5(2) ?
O14 C14 C13 . . 105.5(2) ?
C15 C14 C13 . . 110.2(3) ?
C9 C14 C13 . . 110.0(2) ?
O15 C15 C16 . . 123.2(3) ?
O15 C15 C14 . . 112.8(3) ?
C16 C15 C14 . . 123.9(3) ?
C15 C16 C17 . . 119.3(3) ?
C15 C16 C7 . . 123.0(3) ?
C17 C16 C7 . . 117.7(3) ?
O17 C17 C16 . . 120.8(3) ?
O17 C17 C18 . . 120.2(3) ?
C16 C17 C18 . . 119.0(3) ?
C1 C18 C5 . . 119.2(3) ?
C1 C18 C17 . . 120.6(3) ?
C5 C18 C17 . . 120.2(3) ?
N19 C19 O19 . . 118.4(3) yes
N19 C19 C12 . . 122.0(3) yes
O19 C19 C12 . . 119.6(3) yes
C6 C20 H20A . . 107.5(18) ?
C6 C20 H20B . . 114(2) ?
H20A C20 H20B . . 108(3) ?
C6 C20 H20C . . 111(2) ?
H20A C20 H20C . . 99(3) ?
H20B C20 H20C . . 117(3) ?
N10 C21 H21A . . 109(3) ?
N10 C21 H21B . . 108(2) ?
H21A C21 H21B . . 117(3) ?
N10 C21 H21C . . 104(2) ?
H21A C21 H21C . . 117(3) ?
H21B C21 H21C . . 101(3) ?
N10 C22 H22A . . 108.9(19) ?
N10 C22 H22B . . 110(3) ?
H22A C22 H22B . . 103(4) ?
N10 C22 H22C . . 108(2) ?
H22A C22 H22C . . 113(3) ?
H22B C22 H22C . . 115(3) ?

loop_
_geom_bond_atom_site_label_1
_geom_bond_atom_site_label_2
_geom_bond_site_symmetry_2
_geom_bond_distance
_geom_bond_publ_flag
O1 C1 . 1.352(4) yes
O1 H1 . .92(5) ?
O6 C6 . 1.432(4) yes
O6 H6 . .94(4) ?
O11 C11 . 1.260(4) yes
O13 C13 . 1.234(4) yes
O14 C14 . 1.422(3) yes
O14 H14 . .70(4) ?
O15 C15 . 1.330(3) yes
O15 H15 . .94(4) ?
O17 C17 . 1.277(3) yes
O19 C19 . 1.314(4) yes
O19 H19 . 1.13(5) ?
N10 C21 . 1.490(4) ?
N10 C22 . 1.490(4) ?
N10 C10 . 1.494(4) ?
N10 H10 . .87(4) ?
N19 C19 . 1.301(5) yes
N19 H19A . .91(4) ?
N19 H19B . .86(5) ?
C1 C2 . 1.386(5) ?
C1 C18 . 1.405(4) ?
C2 C3 . 1.357(5) ?
C2 H2 . 1.00(4) ?
C3 C4 . 1.400(5) ?
C3 H3 . .85(4) ?
C4 C5 . 1.374(5) ?
C4 H4 . .99(3) ?
C5 C18 . 1.422(4) ?
C5 C6 . 1.534(4) ?
C6 C20 . 1.516(4) ?
C6 C7 . 1.540(4) ?
C7 C16 . 1.512(4) ?
C7 C8 . 1.526(4) ?
C7 H7 . .97(4) ?
C8 C9 . 1.534(4) ?
C8 H8A . .95(4) ?
C8 H8B . .97(3) ?
C9 C14 . 1.522(4) ?
C9 C10 . 1.538(4) ?
C9 H9 . 1.00(3) ?
C10 C11 . 1.521(4) ?
C10 H10A . .92(3) ?
C11 C12 . 1.403(5) yes
C12 C13 . 1.427(4) yes
C12 C19 . 1.435(4) yes
C13 C14 . 1.551(4) ?
C14 C15 . 1.507(4) ?
C15 C16 . 1.354(4) ?
C16 C17 . 1.445(4) ?
C17 C18 . 1.450(5) ?
C20 H20A . 1.00(3) ?
C20 H20B . .93(4) ?
C20 H20C . .95(4) ?
C21 H21A . .90(4) ?
C21 H21B . .94(4) ?
C21 H21C . .92(4) ?
C22 H22A . .99(4) ?
C22 H22B . .88(5) ?
C22 H22C . .95(4) ?

loop_
_geom_hbond_atom_site_label_D
_geom_hbond_atom_site_label_H
_geom_hbond_atom_site_label_A
_geom_hbond_site_symmetry_A
_geom_hbond_distance_DH
_geom_hbond_distance_HA
_geom_hbond_distance_DA
_geom_hbond_angle_DHA
O1 H1 O17 . .92(5) 1.79(5) 2.564(4) 140(4)
O6 H6 Cl1 1_455 .94(4) 2.25(4) 3.179(2) 174(3)
O14 H14 O15 . .70(4) 2.36(4) 2.683(3) 110(4)
O14 H14 Cl1 2_665 .70(4) 2.56(4) 3.195(2) 153(4)
O15 H15 O17 . .94(4) 1.63(5) 2.491(3) 151(4)
O19 H19 O11 . 1.13(5) 1.49(5) 2.484(3) 143(4)
N10 H10 Cl1 . .87(4) 2.26(4) 3.053(3) 152(3)
N19 H19A Cl1 4_465 .91(4) 2.27(4) 3.157(3) 163(4)
N19 H19B O13 . .86(5) 1.97(5) 2.694(4) 141(4)

loop_
_geom_torsion_atom_site_label_1
_geom_torsion_atom_site_label_2
_geom_torsion_atom_site_label_3
_geom_torsion_atom_site_label_4
_geom_torsion_site_symmetry_1
_geom_torsion_site_symmetry_2
_geom_torsion_site_symmetry_3
_geom_torsion_site_symmetry_4
_geom_torsion
_geom_torsion_publ_flag
O1 C1 C2 C3 . . . . 178.9(3) ?
C18 C1 C2 C3 . . . . -2.1(5) ?
C1 C2 C3 C4 . . . . .3(6) ?
C2 C3 C4 C5 . . . . -.4(5) ?
C3 C4 C5 C18 . . . . 2.2(5) ?
C3 C4 C5 C6 . . . . -175.4(3) ?
C4 C5 C6 O6 . . . . 107.7(3) ?
C18 C5 C6 O6 . . . . -69.9(3) ?
C4 C5 C6 C20 . . . . -15.0(4) ?
C18 C5 C6 C20 . . . . 167.5(3) ?
C4 C5 C6 C7 . . . . -138.7(3) ?
C18 C5 C6 C7 . . . . 43.8(4) ?
O6 C6 C7 C16 . . . . 55.9(3) ?
C20 C6 C7 C16 . . . . 175.9(3) ?
C5 C6 C7 C16 . . . . -59.7(3) ?
O6 C6 C7 C8 . . . . -68.3(3) ?
C20 C6 C7 C8 . . . . 51.6(4) ?
C5 C6 C7 C8 . . . . 176.1(3) ?
C16 C7 C8 C9 . . . . 45.2(3) ?
C6 C7 C8 C9 . . . . 168.7(2) ?
C7 C8 C9 C14 . . . . -64.4(3) ?
C7 C8 C9 C10 . . . . 171.1(3) ?
C21 N10 C10 C11 . . . . -166.9(2) ?
C22 N10 C10 C11 . . . . 65.5(3) ?
C21 N10 C10 C9 . . . . 59.2(3) ?
C22 N10 C10 C9 . . . . -68.4(3) ?
C14 C9 C10 N10 . . . . 116.1(3) ?
C8 C9 C10 N10 . . . . -121.1(3) ?
C14 C9 C10 C11 . . . . -14.3(3) ?
C8 C9 C10 C11 . . . . 108.5(3) ?
N10 C10 C11 O11 . . . . 33.6(3) ?
C9 C10 C11 O11 . . . . 166.6(2) ?
N10 C10 C11 C12 . . . . -155.6(2) ?
C9 C10 C11 C12 . . . . -22.6(4) ?
O11 C11 C12 C13 . . . . -168.4(3) ?
C10 C11 C12 C13 . . . . 21.5(4) ?
O11 C11 C12 C19 . . . . 14.0(4) ?
C10 C11 C12 C19 . . . . -156.0(3) ?
C11 C12 C13 O13 . . . . -168.0(3) ?
C19 C12 C13 O13 . . . . 9.5(4) ?
C11 C12 C13 C14 . . . . 16.7(4) ?
C19 C12 C13 C14 . . . . -165.8(2) ?
C8 C9 C14 O14 . . . . 171.4(2) ?
C10 C9 C14 O14 . . . . -65.6(3) ?
C8 C9 C14 C15 . . . . 48.5(3) ?
C10 C9 C14 C15 . . . . 171.6(2) ?
C8 C9 C14 C13 . . . . -73.4(3) ?
C10 C9 C14 C13 . . . . 49.6(3) ?
O13 C13 C14 O14 . . . . -110.9(3) ?
C12 C13 C14 O14 . . . . 64.6(3) ?
O13 C13 C14 C15 . . . . 9.5(4) ?
C12 C13 C14 C15 . . . . -175.0(2) ?
O13 C13 C14 C9 . . . . 131.7(3) ?
C12 C13 C14 C9 . . . . -52.8(3) ?
O14 C14 C15 O15 . . . . 38.9(3) ?
C9 C14 C15 O15 . . . . 160.3(2) ?
C13 C14 C15 O15 . . . . -77.9(3) ?
O14 C14 C15 C16 . . . . -140.3(3) ?
C9 C14 C15 C16 . . . . -18.8(4) ?
C13 C14 C15 C16 . . . . 103.0(3) ?
O15 C15 C16 C17 . . . . 1.4(4) ?
C14 C15 C16 C17 . . . . -179.6(3) ?
O15 C15 C16 C7 . . . . -177.8(3) ?
C14 C15 C16 C7 . . . . 1.3(4) ?
C8 C7 C16 C15 . . . . -14.4(4) ?
C6 C7 C16 C15 . . . . -140.2(3) ?
C8 C7 C16 C17 . . . . 166.4(3) ?
C6 C7 C16 C17 . . . . 40.6(3) ?
C15 C16 C17 O17 . . . . -2.7(4) ?
C7 C16 C17 O17 . . . . 176.6(3) ?
C15 C16 C17 C18 . . . . 179.4(3) ?
C7 C16 C17 C18 . . . . -1.4(4) ?
O1 C1 C18 C5 . . . . -177.2(3) ?
C2 C1 C18 C5 . . . . 3.8(5) ?
O1 C1 C18 C17 . . . . 1.9(5) ?
C2 C1 C18 C17 . . . . -177.1(3) ?
C4 C5 C18 C1 . . . . -3.8(5) ?
C6 C5 C18 C1 . . . . 173.8(3) ?
C4 C5 C18 C17 . . . . 177.1(3) ?
C6 C5 C18 C17 . . . . -5.2(4) ?
O17 C17 C18 C1 . . . . -14.8(4) ?
C16 C17 C18 C1 . . . . 163.1(3) ?
O17 C17 C18 C5 . . . . 164.3(3) ?
C16 C17 C18 C5 . . . . -17.8(4) ?
C11 C12 C19 N19 . . . . 167.9(3) ?
C13 C12 C19 N19 . . . . -9.6(4) ?
C11 C12 C19 O19 . . . . -12.1(4) ?
C13 C12 C19 O19 . . . . 170.4(3) ?

loop_
_cod_related_entry_id
_cod_related_entry_database
_cod_related_entry_code
1 ChemSpider 21182314
